data_1576123
loop_
_publ_author_name
'Cockcroft, Joseph H. P.'
'Flook, Annabel'
'Boaler, Patrick J.'
'Nichol, Gary S.'
'Holt, Jarle'
'Smit, Joost'
'Garden, Jennifer A.'
'Thomas, Stephen P.'

_publ_section_title
;
 Molecular-level insight into the multiple mechanistic pathways in
 iron-catalysed alkene dimerisation.
;
_journal_issue 47
_journal_name_full 'Chemical science'
_journal_page_first 22394
_journal_page_last 22406
_journal_paper_doi 10.1039/d5sc07490h
_journal_volume 16
_journal_year 2025
_chemical_formula_moiety 'C16 H38 Fe O2 P4'
_chemical_formula_sum 'C16 H38 Fe O2 P4'
_chemical_formula_weight 442.19
_space_group_crystal_system monoclinic
_space_group_IT_number 14
_space_group_name_Hall '-P 2ybc'
_space_group_name_H-M_alt 'P 1 21/c 1'
_atom_sites_solution_hydrogens mixed
_atom_sites_solution_primary dual
_audit_creation_date 2024-10-11
_audit_creation_method
;
Olex2 1.5-beta
(compiled 2024.02.16 svn.r378c4104 for OlexSys, GUI svn.r6928)
;
_audit_update_record
;
2025-05-21 deposited with the CCDC.	2025-10-23 downloaded from the CCDC.
;
_cell_angle_alpha 90
_cell_angle_beta 90.007(2)
_cell_angle_gamma 90
_cell_formula_units_Z 4
_cell_length_a 14.5261(4)
_cell_length_b 8.9654(3)
_cell_length_c 17.4240(5)
_cell_measurement_reflns_used 9827
_cell_measurement_temperature 100.00
_cell_measurement_theta_max 28.171
_cell_measurement_theta_min 2.555
_cell_volume 2269.17(12)
_computing_cell_refinement 'SAINT V8.40B (?, 2016)'
_computing_data_collection APEX5
_computing_data_reduction 'SAINT V8.40B (?, 2016)'
_computing_molecular_graphics 'Olex2 1.5-beta (Dolomanov et al., 2009)'
_computing_publication_material 'Olex2 1.5-beta (Dolomanov et al., 2009)'
_computing_structure_refinement 'SHELXL 2019/3 (Sheldrick, 2015)'
_computing_structure_solution 'SHELXT 2018/2 (Sheldrick, 2018)'
_diffrn_ambient_temperature 100.00
_diffrn_measured_fraction_theta_full 1.000
_diffrn_measured_fraction_theta_max 1.000
_diffrn_measurement_device_type 'Bruker D8 Venture'
_diffrn_measurement_method '\f and \w scans'
_diffrn_radiation_type MoK\a
_diffrn_radiation_wavelength 0.71073
_diffrn_reflns_av_R_equivalents 0.0495
_diffrn_reflns_av_unetI/netI 0.0157
_diffrn_reflns_Laue_measured_fraction_full 1.000
_diffrn_reflns_Laue_measured_fraction_max 1.000
_diffrn_reflns_limit_h_max 19
_diffrn_reflns_limit_h_min -19
_diffrn_reflns_limit_k_max 11
_diffrn_reflns_limit_k_min -11
_diffrn_reflns_limit_l_max 23
_diffrn_reflns_limit_l_min -23
_diffrn_reflns_number 133142
_diffrn_reflns_point_group_measured_fraction_full 1.000
_diffrn_reflns_point_group_measured_fraction_max 1.000
_diffrn_reflns_theta_full 25.242
_diffrn_reflns_theta_max 28.298
_diffrn_reflns_theta_min 2.272
_diffrn_source ImuS-Mo
_diffrn_source_current 1.4
_diffrn_source_power 0.07
_diffrn_source_voltage 50.0
_diffrn_standards_number 0
_exptl_absorpt_coefficient_mu 0.952
_exptl_absorpt_correction_T_max 0.7457
_exptl_absorpt_correction_T_min 0.6771
_exptl_absorpt_correction_type multi-scan
_exptl_absorpt_process_details
;
SADABS-2016/2 (Bruker,2016/2) was used for absorption correction.
wR2(int) was 0.0878 before and 0.0646 after correction.
The Ratio of minimum to maximum transmission is 0.9080.
The \l/2 correction factor is Not present.
;
_exptl_crystal_colour orange
_exptl_crystal_colour_primary orange
_exptl_crystal_density_diffrn 1.294
_exptl_crystal_description block
_exptl_crystal_F_000 944
_exptl_crystal_recrystallization_method 'The material was recrystallised from pentane by slow evaporation'
_exptl_crystal_size_max 0.472
_exptl_crystal_size_mid 0.287
_exptl_crystal_size_min 0.279
_refine_diff_density_max 0.614
_refine_diff_density_min -0.453
_refine_diff_density_rms 0.060
_refine_ls_extinction_method none
_refine_ls_goodness_of_fit_ref 1.093
_refine_ls_hydrogen_treatment mixed
_refine_ls_matrix_type full
_refine_ls_number_parameters 403
_refine_ls_number_reflns 5639
_refine_ls_number_restraints 956
_refine_ls_restrained_S_all 1.068
_refine_ls_R_factor_all 0.0384
_refine_ls_R_factor_gt 0.0359
_refine_ls_shift/su_max 0.001
_refine_ls_shift/su_mean 0.000
_refine_ls_structure_factor_coef Fsqd
_refine_ls_weighting_details 'w=1/[\s^2^(Fo^2^)+(0.0432P)^2^+1.9669P] where P=(Fo^2^+2Fc^2^)/3'
_refine_ls_weighting_scheme calc
_refine_ls_wR_factor_gt 0.0949
_refine_ls_wR_factor_ref 0.0974
_reflns_Friedel_coverage 0.000
_reflns_number_gt 5395
_reflns_number_total 5639
_reflns_threshold_expression 'I > 2\s(I)'
_cod_data_source_file d5sc07490h2.cif
_cod_data_source_block 16
_cod_depositor_comments 'Adding full bibliography for 1576122--1576127.cif.'
_cod_database_code 1576123
_shelx_shelxl_version_number 2019/3
_shelx_space_group_comment
;
The symmetry employed for this shelxl refinement is uniquely defined
by the following loop, which should always be used as a source of
symmetry information in preference to the above space-group names.
They are only intended as comments.
;
_shelx_estimated_absorpt_t_max 0.777
_shelx_estimated_absorpt_t_min 0.662
_olex2_refinement_description
;
1. Twinned data refinement
 Scales: 0.5368(13)
 0.4632(13)
2. Fixed Uiso
 At 1.2 times of:
  All C(H) groups, All C(H,H) groups, All Fe(H) groups
 At 1.5 times of:
  All C(H,H,H) groups
3. Shared sites
{P3, P4A}
4. Restrained distances
 Fe1-P1 \\sim Fe1-P4A
 with sigma of 0.02
 P4-C16 \\sim P1A-C8A
 with sigma of 0.02
 Fe1-C16 \\sim Fe1-C8A
 with sigma of 0.04
 Fe1-P3 \\sim Fe1-P2A
 with sigma of 0.02
 Fe1-P4 \\sim Fe1-P1A
 with sigma of 0.02
 C12-C16 \\sim C5A-C8A
 with sigma of 0.04
 Fe1-P2 \\sim Fe1-P3A
 with sigma of 0.02
 C15-C16 \\sim C7A-C8A
 with sigma of 0.04
 P1-C7 \\sim P4A-C15A
 with sigma of 0.02
 P1-C8 \\sim P4A-C16A
 with sigma of 0.02
 P1-C5 \\sim P4A-C12A
 with sigma of 0.02
 P3-C11 \\sim P2A-C6A
 with sigma of 0.02
 P3-C13 \\sim P2A-C9A
 with sigma of 0.02
 P3-C14 \\sim P2A-C10A
 with sigma of 0.02
 P4-C12 \\sim P1A-C5A
 with sigma of 0.02
 P4-C15 \\sim P1A-C7A
 with sigma of 0.02
 P2-C9 \\sim P3A-C13A
 with sigma of 0.02
 P2-C10 \\sim P3A-C14A
 with sigma of 0.02
 P2-C6 \\sim P3A-C11A
 with sigma of 0.02
 C12-C11 \\sim C5A-C6A
 with sigma of 0.02
 C5-C6 \\sim C12A-C11A
 with sigma of 0.02
 Fe1-C7 \\sim Fe1-C15A
 with sigma of 0.04
 Fe1-C8 \\sim Fe1-C16A
 with sigma of 0.04
 Fe1-C9 \\sim Fe1-C13A
 with sigma of 0.04
 Fe1-C12 \\sim Fe1-C5A
 with sigma of 0.04
 Fe1-C11 \\sim Fe1-C6A
 with sigma of 0.04
 Fe1-C15 \\sim Fe1-C7A
 with sigma of 0.04
 Fe1-C5 \\sim Fe1-C12A
 with sigma of 0.04
 Fe1-C13 \\sim Fe1-C9A
 with sigma of 0.04
 Fe1-C14 \\sim Fe1-C10A
 with sigma of 0.04
 Fe1-C10 \\sim Fe1-C14A
 with sigma of 0.04
 Fe1-C6 \\sim Fe1-C11A
 with sigma of 0.04
 P1-C6 \\sim P4A-C11A
 with sigma of 0.04
 P3-C12 \\sim P2A-C5A
 with sigma of 0.04
 P4-C11 \\sim P1A-C6A
 with sigma of 0.04
 P2-C5 \\sim P3A-C12A
 with sigma of 0.04
 C7-C8 \\sim C15A-C16A
 with sigma of 0.04
 C7-C5 \\sim C15A-C12A
 with sigma of 0.04
 C8-C5 \\sim C16A-C12A
 with sigma of 0.04
 C9-C10 \\sim C13A-C14A
 with sigma of 0.04
 C9-C6 \\sim C13A-C11A
 with sigma of 0.04
 C12-C15 \\sim C5A-C7A
 with sigma of 0.04
 C11-C13 \\sim C6A-C9A
 with sigma of 0.04
 C11-C14 \\sim C6A-C10A
 with sigma of 0.04
 C13-C14 \\sim C9A-C10A
 with sigma of 0.04
 C10-C6 \\sim C14A-C11A
 with sigma of 0.04
5. Uiso/Uaniso restraints and constraints
All non-hydrogen atoms have similar U: within 2A with sigma of 0.02 and sigma
for terminal atoms of 0.04 within 2A
Uanis(P3) = Uanis(P4A)
6. Rigid body (RIGU) restrains
 All non-hydrogen atoms
 with sigma for 1-2 distances of 0.002 and sigma for 1-3 distances of 0.002
7. Others
 Sof(O1A)=Sof(O2A)=Sof(C1A)=Sof(C2A)=Sof(H2A)=Sof(C3A)=Sof(H3A)=Sof(C4A)=
 Sof(H4AA)=Sof(H4AB)=Sof(H4AC)=1-FVAR(1)
 Sof(O1)=Sof(O2)=Sof(C1)=Sof(C2)=Sof(H2)=Sof(C3)=Sof(H3)=Sof(C4)=Sof(H4A)=
 Sof(H4B)=Sof(H4C)=FVAR(1)
 Sof(P1A)=Sof(P2A)=Sof(P3A)=Sof(P4A)=Sof(C5A)=Sof(H5AA)=Sof(H5AB)=Sof(C6A)=
 Sof(H6AA)=Sof(H6AB)=Sof(C7A)=Sof(H7AA)=Sof(H7AB)=Sof(H7AC)=Sof(C8A)=Sof(H8AA)=
 Sof(H8AB)=Sof(H8AC)=Sof(C9A)=Sof(H9AA)=Sof(H9AB)=Sof(H9AC)=Sof(C10A)=Sof(H10D)=
 Sof(H10E)=Sof(H10F)=Sof(C11A)=Sof(H11C)=Sof(H11D)=Sof(C12A)=Sof(H12C)=
 Sof(H12D)=Sof(C13A)=Sof(H13D)=Sof(H13E)=Sof(H13F)=Sof(C14A)=Sof(H14D)=
 Sof(H14E)=Sof(H14F)=Sof(C15A)=Sof(H15D)=Sof(H15E)=Sof(H15F)=Sof(C16A)=
 Sof(H16D)=Sof(H16E)=Sof(H16F)=1-FVAR(2)
 Sof(P1)=Sof(P2)=Sof(P3)=Sof(P4)=Sof(C5)=Sof(H5A)=Sof(H5B)=Sof(C6)=Sof(H6A)=
 Sof(H6B)=Sof(C7)=Sof(H7A)=Sof(H7B)=Sof(H7C)=Sof(C8)=Sof(H8A)=Sof(H8B)=Sof(H8C)=
 Sof(C9)=Sof(H9A)=Sof(H9B)=Sof(H9C)=Sof(C10)=Sof(H10A)=Sof(H10B)=Sof(H10C)=
 Sof(C11)=Sof(H11A)=Sof(H11B)=Sof(C12)=Sof(H12A)=Sof(H12B)=Sof(C13)=Sof(H13A)=
 Sof(H13B)=Sof(H13C)=Sof(C14)=Sof(H14A)=Sof(H14B)=Sof(H14C)=Sof(C15)=Sof(H15A)=
 Sof(H15B)=Sof(H15C)=Sof(C16)=Sof(H16A)=Sof(H16B)=Sof(H16C)=FVAR(2)
8.a Secondary CH2 refined with riding coordinates:
 C5(H5A,H5B), C5A(H5AA,H5AB), C6(H6A,H6B), C6A(H6AA,H6AB), C11(H11A,H11B),
 C11A(H11C,H11D), C12(H12A,H12B), C12A(H12C,H12D)
8.b Me refined with riding coordinates:
 C4(H4A,H4B,H4C), C4A(H4AA,H4AB,H4AC), C7(H7A,H7B,H7C), C7A(H7AA,H7AB,H7AC),
 C8(H8A,H8B,H8C), C8A(H8AA,H8AB,H8AC), C9(H9A,H9B,H9C), C9A(H9AA,H9AB,H9AC),
 C10(H10A,H10B,H10C), C10A(H10D,H10E,H10F), C13(H13A,H13B,H13C), C13A(H13D,H13E,
 H13F), C14(H14A,H14B,H14C), C14A(H14D,H14E,H14F), C15(H15A,H15B,H15C),
 C15A(H15D,H15E,H15F), C16(H16A,H16B,H16C), C16A(H16D,H16E,H16F)
8.c Aromatic/amide H refined with riding coordinates:
 C2(H2), C2A(H2A), C3(H3), C3A(H3A)
;
_olex2_diffrn_ambient_temperature_device 'Oxford Cryosystems Cryostream 800'
_olex2_exptl_crystal_mounting_method 'The crystal was mounted on a mitegen tip in Paratone oil.'
_olex2_submission_original_sample_id 'JHPC 286 mystery crystal'
_olex2_submission_special_instructions 'No special instructions were received'

loop_
_space_group_symop_operation_xyz
'x, y, z'
'-x, y+1/2, -z+1/2'
'-x, -y, -z'
'x, -y-1/2, z-1/2'

loop_
_atom_site_label
_atom_site_type_symbol
_atom_site_fract_x
_atom_site_fract_y
_atom_site_fract_z
_atom_site_U_iso_or_equiv
_atom_site_adp_type
_atom_site_occupancy
_atom_site_site_symmetry_order
_atom_site_calc_flag
_atom_site_refinement_flags_posn
_atom_site_refinement_flags_adp
_atom_site_refinement_flags_occupancy
_atom_site_disorder_assembly
_atom_site_disorder_group
Fe1 Fe 0.25198(3) 0.18150(3) 0.86521(2) 0.02282(9) Uani 1 1 d D . . . .
H H 0.243(2) 0.076(3) 0.9261(15) 0.027 Uiso 1 1 d . U . . .
P1 P 0.13309(13) 0.2793(3) 0.92072(14) 0.0331(4) Uani 0.781(3) 1 d D U P A 1
P1A P 0.1398(8) 0.0459(14) 0.8214(6) 0.057(3) Uani 0.219(3) 1 d D U P A 2
P2 P 0.15683(19) 0.0339(3) 0.80446(14) 0.0365(4) Uani 0.781(3) 1 d D U P A 1
P2A P 0.3499(7) 0.0405(14) 0.8114(8) 0.059(3) Uani 0.219(3) 1 d D U P A 2
P3 P 0.35116(7) 0.31281(11) 0.92976(6) 0.0468(2) Uani 0.781(3) 1 d D U P A 1
P3A P 0.1495(8) 0.2982(14) 0.9372(6) 0.060(3) Uani 0.219(3) 1 d D U P A 2
P4 P 0.37269(16) 0.0626(3) 0.82050(17) 0.0413(5) Uani 0.781(3) 1 d D U P A 1
P4A P 0.35116(7) 0.31281(11) 0.92976(6) 0.0468(2) Uani 0.219(3) 1 d D U P A 2
O1 O 0.2291(4) 0.3428(5) 0.7806(3) 0.0370(10) Uani 0.585(6) 1 d . U P A 1
O1A O 0.2741(6) 0.3250(9) 0.7775(4) 0.0461(16) Uani 0.415(6) 1 d . U P A 2
O2 O 0.3608(3) 0.3543(7) 0.7137(3) 0.0712(18) Uani 0.585(6) 1 d . U P A 1
O2A O 0.1431(5) 0.4308(10) 0.7532(5) 0.079(3) Uani 0.415(6) 1 d . U P A 2
C1 C 0.2791(5) 0.3926(7) 0.7262(4) 0.0384(12) Uani 0.585(6) 1 d . U P A 1
C1A C 0.2253(7) 0.4006(11) 0.7378(6) 0.0436(18) Uani 0.415(6) 1 d . U P A 2
C2 C 0.2378(6) 0.5089(11) 0.6780(6) 0.0365(16) Uani 0.585(6) 1 d . U P A 1
H2 H 0.179961 0.548620 0.693267 0.044 Uiso 0.585(6) 1 calc R U P A 1
C2A C 0.2686(8) 0.4990(17) 0.6784(9) 0.036(2) Uani 0.415(6) 1 d . U P A 2
H2A H 0.333742 0.493915 0.674522 0.043 Uiso 0.415(6) 1 calc R U P A 2
C3 C 0.2759(5) 0.5623(7) 0.6144(3) 0.0384(12) Uani 0.585(6) 1 d . U P A 1
H3 H 0.333214 0.519320 0.600132 0.046 Uiso 0.585(6) 1 calc R U P A 1
C3A C 0.2291(7) 0.5874(11) 0.6331(6) 0.049(2) Uani 0.415(6) 1 d . U P A 2
H3A H 0.164347 0.595320 0.639705 0.059 Uiso 0.415(6) 1 calc R U P A 2
C4 C 0.2397(9) 0.6826(17) 0.5619(9) 0.061(4) Uani 0.585(6) 1 d . U P A 1
H4A H 0.282955 0.698044 0.519553 0.091 Uiso 0.585(6) 1 calc R U P A 1
H4B H 0.179735 0.652249 0.541348 0.091 Uiso 0.585(6) 1 calc R U P A 1
H4C H 0.232718 0.775673 0.590866 0.091 Uiso 0.585(6) 1 calc R U P A 1
C4A C 0.2677(14) 0.681(2) 0.5715(9) 0.050(4) Uani 0.415(6) 1 d . U P A 2
H4AA H 0.218065 0.737059 0.546825 0.076 Uiso 0.415(6) 1 calc R U P A 2
H4AB H 0.312798 0.750010 0.593246 0.076 Uiso 0.415(6) 1 calc R U P A 2
H4AC H 0.297854 0.616770 0.533408 0.076 Uiso 0.415(6) 1 calc R U P A 2
C5 C 0.0280(3) 0.2222(7) 0.8689(4) 0.0658(14) Uani 0.781(3) 1 d D U P A 1
H5A H -0.026558 0.234802 0.902313 0.079 Uiso 0.781(3) 1 calc R U P A 1
H5B H 0.019638 0.284686 0.822607 0.079 Uiso 0.781(3) 1 calc R U P A 1
C5A C 0.1918(13) -0.059(2) 0.7342(10) 0.076(4) Uani 0.219(3) 1 d D U P A 2
H5AA H 0.152674 -0.145352 0.719998 0.091 Uiso 0.219(3) 1 calc R U P A 2
H5AB H 0.196780 0.008069 0.689347 0.091 Uiso 0.219(3) 1 calc R U P A 2
C6 C 0.0383(3) 0.0630(7) 0.8467(4) 0.0688(14) Uani 0.781(3) 1 d D U P A 1
H6A H -0.009308 0.036043 0.808423 0.083 Uiso 0.781(3) 1 calc R U P A 1
H6B H 0.030131 -0.001561 0.892264 0.083 Uiso 0.781(3) 1 calc R U P A 1
C6A C 0.2844(12) -0.111(2) 0.7586(12) 0.081(4) Uani 0.219(3) 1 d D U P A 2
H6AA H 0.319996 -0.141708 0.712879 0.097 Uiso 0.219(3) 1 calc R U P A 2
H6AB H 0.277704 -0.198667 0.792510 0.097 Uiso 0.219(3) 1 calc R U P A 2
C7 C 0.1145(4) 0.4807(6) 0.9266(4) 0.0595(14) Uani 0.781(3) 1 d D U P A 1
H7A H 0.126583 0.526031 0.876403 0.089 Uiso 0.781(3) 1 calc R U P A 1
H7B H 0.050607 0.500430 0.941590 0.089 Uiso 0.781(3) 1 calc R U P A 1
H7C H 0.156230 0.523520 0.964855 0.089 Uiso 0.781(3) 1 calc R U P A 1
C7A C 0.0480(16) 0.132(3) 0.7608(16) 0.095(6) Uani 0.219(3) 1 d D U P A 2
H7AA H 0.071929 0.222994 0.736738 0.142 Uiso 0.219(3) 1 calc R U P A 2
H7AB H 0.029233 0.061376 0.720820 0.142 Uiso 0.219(3) 1 calc R U P A 2
H7AC H -0.005138 0.156982 0.792891 0.142 Uiso 0.219(3) 1 calc R U P A 2
C8 C 0.1072(5) 0.2177(8) 1.0185(3) 0.0674(18) Uani 0.781(3) 1 d D U P A 1
H8A H 0.115156 0.109342 1.022016 0.101 Uiso 0.781(3) 1 calc R U P A 1
H8B H 0.149182 0.266891 1.054567 0.101 Uiso 0.781(3) 1 calc R U P A 1
H8C H 0.043559 0.243801 1.031302 0.101 Uiso 0.781(3) 1 calc R U P A 1
C8A C 0.0922(16) -0.115(2) 0.8623(14) 0.082(5) Uani 0.219(3) 1 d D U P A 2
H8AA H 0.138351 -0.164212 0.894744 0.123 Uiso 0.219(3) 1 calc R U P A 2
H8AB H 0.038686 -0.088178 0.893519 0.123 Uiso 0.219(3) 1 calc R U P A 2
H8AC H 0.073057 -0.183784 0.821448 0.123 Uiso 0.219(3) 1 calc R U P A 2
C9 C 0.1320(5) 0.0738(7) 0.7043(3) 0.080(2) Uani 0.781(3) 1 d D U P A 1
H9A H 0.125905 0.181832 0.697180 0.119 Uiso 0.781(3) 1 calc R U P A 1
H9B H 0.182270 0.036404 0.672119 0.119 Uiso 0.781(3) 1 calc R U P A 1
H9C H 0.074331 0.024804 0.689502 0.119 Uiso 0.781(3) 1 calc R U P A 1
C9A C 0.417(2) 0.115(3) 0.7299(15) 0.099(7) Uani 0.219(3) 1 d D U P A 2
H9AA H 0.378389 0.182362 0.699459 0.149 Uiso 0.219(3) 1 calc R U P A 2
H9AB H 0.470520 0.170477 0.749458 0.149 Uiso 0.219(3) 1 calc R U P A 2
H9AC H 0.438401 0.032714 0.697550 0.149 Uiso 0.219(3) 1 calc R U P A 2
C10 C 0.1667(6) -0.1692(5) 0.8110(4) 0.0818(18) Uani 0.781(3) 1 d D U P A 1
H10A H 0.180138 -0.197724 0.864076 0.123 Uiso 0.781(3) 1 calc R U P A 1
H10B H 0.108572 -0.215160 0.794819 0.123 Uiso 0.781(3) 1 calc R U P A 1
H10C H 0.216511 -0.203560 0.777436 0.123 Uiso 0.781(3) 1 calc R U P A 1
C10A C 0.4312(19) -0.075(4) 0.8578(18) 0.096(8) Uani 0.219(3) 1 d D U P A 2
H10D H 0.402633 -0.121842 0.902798 0.144 Uiso 0.219(3) 1 calc R U P A 2
H10E H 0.451896 -0.152971 0.822227 0.144 Uiso 0.219(3) 1 calc R U P A 2
H10F H 0.484015 -0.015208 0.874135 0.144 Uiso 0.219(3) 1 calc R U P A 2
C11 C 0.4687(3) 0.2406(8) 0.9166(4) 0.0687(13) Uani 0.781(3) 1 d D U P A 1
H11A H 0.513726 0.322584 0.922892 0.082 Uiso 0.781(3) 1 calc R U P A 1
H11B H 0.481866 0.163713 0.955873 0.082 Uiso 0.781(3) 1 calc R U P A 1
C11A C 0.2184(11) 0.3988(18) 1.0162(9) 0.065(4) Uani 0.219(3) 1 d D U P A 2
H11C H 0.181442 0.483168 1.036077 0.078 Uiso 0.219(3) 1 calc R U P A 2
H11D H 0.229146 0.328771 1.059242 0.078 Uiso 0.219(3) 1 calc R U P A 2
C12 C 0.4778(3) 0.1738(7) 0.8375(4) 0.0661(15) Uani 0.781(3) 1 d D U P A 1
H12A H 0.533064 0.109509 0.834661 0.079 Uiso 0.781(3) 1 calc R U P A 1
H12B H 0.483401 0.253548 0.798488 0.079 Uiso 0.781(3) 1 calc R U P A 1
C12A C 0.3073(12) 0.4555(18) 0.9890(10) 0.067(3) Uani 0.219(3) 1 d D U P A 2
H12C H 0.349259 0.474869 1.032676 0.080 Uiso 0.219(3) 1 calc R U P A 2
H12D H 0.299073 0.549007 0.959614 0.080 Uiso 0.219(3) 1 calc R U P A 2
C13 C 0.3684(4) 0.5102(5) 0.8955(3) 0.0535(11) Uani 0.781(3) 1 d D U P A 1
H13A H 0.373528 0.510988 0.839368 0.080 Uiso 0.781(3) 1 calc R U P A 1
H13B H 0.315835 0.571406 0.911167 0.080 Uiso 0.781(3) 1 calc R U P A 1
H13C H 0.424962 0.550775 0.917974 0.080 Uiso 0.781(3) 1 calc R U P A 1
C13A C 0.0941(19) 0.452(3) 0.8882(13) 0.085(6) Uani 0.219(3) 1 d D U P A 2
H13D H 0.139358 0.504759 0.856490 0.127 Uiso 0.219(3) 1 calc R U P A 2
H13E H 0.044496 0.414007 0.855524 0.127 Uiso 0.219(3) 1 calc R U P A 2
H13F H 0.068326 0.521351 0.926169 0.127 Uiso 0.219(3) 1 calc R U P A 2
C14 C 0.3444(5) 0.3443(8) 1.0305(3) 0.0792(18) Uani 0.781(3) 1 d D U P A 1
H14A H 0.283351 0.383420 1.043415 0.119 Uiso 0.781(3) 1 calc R U P A 1
H14B H 0.354548 0.250082 1.057763 0.119 Uiso 0.781(3) 1 calc R U P A 1
H14C H 0.391569 0.416569 1.045735 0.119 Uiso 0.781(3) 1 calc R U P A 1
C14A C 0.0654(17) 0.200(3) 0.9963(15) 0.085(6) Uani 0.219(3) 1 d D U P A 2
H14D H 0.095494 0.117133 1.022712 0.127 Uiso 0.219(3) 1 calc R U P A 2
H14E H 0.039697 0.269407 1.034235 0.127 Uiso 0.219(3) 1 calc R U P A 2
H14F H 0.015867 0.162064 0.963590 0.127 Uiso 0.219(3) 1 calc R U P A 2
C15 C 0.3871(5) 0.0157(8) 0.7186(4) 0.0815(19) Uani 0.781(3) 1 d D U P A 1
H15A H 0.371726 0.102716 0.687112 0.122 Uiso 0.781(3) 1 calc R U P A 1
H15B H 0.451082 -0.013513 0.709083 0.122 Uiso 0.781(3) 1 calc R U P A 1
H15C H 0.346119 -0.067250 0.705320 0.122 Uiso 0.781(3) 1 calc R U P A 1
C15A C 0.4559(12) 0.391(3) 0.8874(13) 0.083(5) Uani 0.219(3) 1 d D U P A 2
H15D H 0.484144 0.316669 0.853389 0.124 Uiso 0.219(3) 1 calc R U P A 2
H15E H 0.440308 0.480212 0.857746 0.124 Uiso 0.219(3) 1 calc R U P A 2
H15F H 0.499257 0.417178 0.928240 0.124 Uiso 0.219(3) 1 calc R U P A 2
C16 C 0.4038(6) -0.1097(9) 0.8698(6) 0.093(3) Uani 0.781(3) 1 d D U P A 1
H16A H 0.398104 -0.095382 0.925394 0.139 Uiso 0.781(3) 1 calc R U P A 1
H16B H 0.362454 -0.190071 0.853427 0.139 Uiso 0.781(3) 1 calc R U P A 1
H16C H 0.467416 -0.136333 0.857190 0.139 Uiso 0.781(3) 1 calc R U P A 1
C16A C 0.4180(14) 0.204(2) 1.0063(12) 0.077(5) Uani 0.219(3) 1 d D U P A 2
H16D H 0.447885 0.117550 0.982571 0.115 Uiso 0.219(3) 1 calc R U P A 2
H16E H 0.464811 0.268820 1.029247 0.115 Uiso 0.219(3) 1 calc R U P A 2
H16F H 0.375396 0.169927 1.046261 0.115 Uiso 0.219(3) 1 calc R U P A 2

loop_
_atom_site_aniso_label
_atom_site_aniso_U_11
_atom_site_aniso_U_22
_atom_site_aniso_U_33
_atom_site_aniso_U_23
_atom_site_aniso_U_13
_atom_site_aniso_U_12
Fe1 0.02211(15) 0.02033(14) 0.02602(15) -0.00012(11) 0.0013(3) -0.00004(15)
P1 0.0261(6) 0.0357(7) 0.0374(9) 0.0101(6) 0.0113(6) 0.0106(5)
P1A 0.064(5) 0.048(4) 0.059(5) 0.000(3) -0.023(4) -0.021(3)
P2 0.0482(9) 0.0296(7) 0.0317(8) 0.0011(6) -0.0061(6) -0.0161(6)
P2A 0.071(5) 0.049(4) 0.056(4) -0.010(3) 0.014(4) 0.008(4)
P3 0.0435(5) 0.0506(5) 0.0464(5) -0.0027(4) -0.0130(4) -0.0164(4)
P3A 0.069(5) 0.057(4) 0.056(5) -0.001(3) 0.015(4) 0.021(4)
P4 0.0403(8) 0.0369(9) 0.0466(10) 0.0109(8) 0.0184(7) 0.0189(8)
P4A 0.0435(5) 0.0506(5) 0.0464(5) -0.0027(4) -0.0130(4) -0.0164(4)
O1 0.025(2) 0.0339(19) 0.052(2) 0.0180(18) 0.0071(18) 0.0034(16)
O1A 0.037(3) 0.057(4) 0.045(3) 0.028(3) -0.002(3) -0.002(3)
O2 0.052(2) 0.095(4) 0.067(3) 0.038(3) 0.022(2) 0.030(3)
O2A 0.042(3) 0.097(6) 0.100(6) 0.037(5) 0.010(3) 0.013(3)
C1 0.037(2) 0.038(3) 0.041(3) 0.009(2) 0.0061(19) 0.003(2)
C1A 0.035(3) 0.050(4) 0.045(4) 0.023(3) 0.000(3) -0.002(3)
C2 0.039(4) 0.030(3) 0.041(3) 0.003(2) 0.002(3) 0.001(3)
C2A 0.035(4) 0.035(4) 0.038(4) 0.009(3) -0.002(4) 0.001(4)
C3 0.048(3) 0.040(3) 0.027(2) -0.0005(18) -0.0035(19) 0.001(2)
C3A 0.045(4) 0.055(4) 0.047(4) 0.023(4) 0.001(3) 0.004(4)
C4 0.067(8) 0.045(5) 0.070(7) 0.025(4) 0.010(5) 0.015(4)
C4A 0.084(11) 0.042(6) 0.025(4) 0.009(3) 0.010(5) 0.011(6)
C5 0.0203(16) 0.085(3) 0.093(4) 0.028(3) -0.004(2) -0.002(2)
C5A 0.106(8) 0.063(8) 0.059(7) -0.019(7) -0.012(6) -0.022(7)
C6 0.037(2) 0.080(3) 0.089(4) 0.027(3) -0.012(2) -0.025(2)
C6A 0.117(8) 0.066(8) 0.059(8) -0.040(7) -0.006(7) 0.007(7)
C7 0.071(4) 0.041(2) 0.067(3) 0.009(2) 0.028(3) 0.022(2)
C7A 0.093(11) 0.082(11) 0.110(13) -0.002(9) -0.072(10) -0.005(8)
C8 0.069(4) 0.086(4) 0.047(3) 0.025(3) 0.031(3) 0.029(3)
C8A 0.099(12) 0.051(8) 0.096(11) 0.010(8) 0.000(9) -0.058(8)
C9 0.116(5) 0.078(4) 0.045(2) 0.009(2) -0.035(3) -0.048(4)
C9A 0.112(14) 0.086(13) 0.100(14) -0.010(11) 0.041(13) 0.016(10)
C10 0.118(5) 0.038(2) 0.089(4) -0.005(2) -0.005(4) -0.029(3)
C10A 0.087(13) 0.104(17) 0.097(14) -0.010(11) -0.006(11) 0.026(13)
C11 0.031(2) 0.094(4) 0.081(3) 0.026(3) -0.013(2) -0.010(2)
C11A 0.113(8) 0.036(7) 0.047(7) -0.014(6) 0.025(6) 0.003(6)
C12 0.0215(18) 0.089(4) 0.088(3) 0.031(3) 0.004(2) 0.015(2)
C12A 0.100(7) 0.053(7) 0.047(7) -0.003(6) -0.006(6) -0.010(6)
C13 0.061(3) 0.046(2) 0.053(2) -0.0019(19) -0.003(2) -0.033(2)
C13A 0.099(13) 0.079(12) 0.077(11) -0.002(10) 0.022(9) 0.053(11)
C14 0.103(4) 0.097(4) 0.038(2) -0.002(2) -0.013(3) -0.045(4)
C14A 0.086(13) 0.106(13) 0.062(13) -0.011(10) 0.038(11) -0.007(10)
C15 0.103(5) 0.076(4) 0.065(3) -0.006(3) 0.040(3) 0.033(4)
C15A 0.057(8) 0.105(13) 0.087(11) -0.003(9) -0.009(7) -0.034(9)
C16 0.090(5) 0.064(4) 0.125(6) 0.043(4) 0.040(5) 0.049(4)
C16A 0.051(9) 0.111(12) 0.069(10) 0.001(9) -0.036(8) 0.002(8)

loop_
_atom_type_symbol
_atom_type_description
_atom_type_scat_dispersion_real
_atom_type_scat_dispersion_imag
_atom_type_scat_source
C C 0.0033 0.0016 'International Tables Vol C Tables 4.2.6.8 and 6.1.1.4'
H H 0.0000 0.0000 'International Tables Vol C Tables 4.2.6.8 and 6.1.1.4'
Fe Fe 0.3463 0.8444 'International Tables Vol C Tables 4.2.6.8 and 6.1.1.4'
O O 0.0106 0.0060 'International Tables Vol C Tables 4.2.6.8 and 6.1.1.4'
P P 0.1023 0.0942 'International Tables Vol C Tables 4.2.6.8 and 6.1.1.4'

loop_
_geom_angle_atom_site_label_1
_geom_angle_atom_site_label_2
_geom_angle_atom_site_label_3
_geom_angle
_geom_angle_site_symmetry_1
_geom_angle_site_symmetry_3
_geom_angle_publ_flag
P1 Fe1 H 82.2(13) . . ?
P1 Fe1 P2 87.55(9) . . ?
P1 Fe1 P3 94.48(7) . . ?
P1 Fe1 P4 173.00(10) . . ?
P1A Fe1 H 79.8(13) . . ?
P1A Fe1 P3A 87.6(4) . . ?
P1A Fe1 P4A 169.2(3) . . ?
P2 Fe1 H 84.4(12) . . ?
P2 Fe1 P4 92.24(10) . . ?
P2A Fe1 H 89.6(13) . . ?
P2A Fe1 P1A 90.8(4) . . ?
P2A Fe1 P3A 169.9(5) . . ?
P2A Fe1 P4A 96.2(3) . . ?
P3 Fe1 H 91.9(12) . . ?
P3 Fe1 P2 175.53(9) . . ?
P3 Fe1 P4 85.26(8) . . ?
P3A Fe1 H 80.3(13) . . ?
P4 Fe1 H 90.8(13) . . ?
P4A Fe1 H 91.9(12) . . ?
P4A Fe1 P3A 84.1(3) . . ?
O1 Fe1 H 165.5(14) . . ?
O1 Fe1 P1 84.74(16) . . ?
O1 Fe1 P2 88.68(17) . . ?
O1 Fe1 P3 95.47(15) . . ?
O1 Fe1 P4 102.25(16) . . ?
O1A Fe1 H 175.7(14) . . ?
O1A Fe1 P1A 102.1(4) . . ?
O1A Fe1 P2A 86.5(5) . . ?
O1A Fe1 P3A 103.6(4) . . ?
O1A Fe1 P4A 86.6(2) . . ?
C5 P1 Fe1 109.2(2) . . ?
C7 P1 Fe1 122.9(2) . . ?
C7 P1 C5 100.3(3) . . ?
C7 P1 C8 102.5(3) . . ?
C8 P1 Fe1 117.2(2) . . ?
C8 P1 C5 101.6(3) . . ?
C5A P1A Fe1 104.7(7) . . ?
C7A P1A Fe1 120.2(9) . . ?
C7A P1A C5A 92.0(11) . . ?
C8A P1A Fe1 128.0(9) . . ?
C8A P1A C5A 94.1(11) . . ?
C8A P1A C7A 106.8(12) . . ?
C6 P2 Fe1 107.7(2) . . ?
C9 P2 Fe1 118.1(2) . . ?
C9 P2 C6 99.5(4) . . ?
C9 P2 C10 105.7(3) . . ?
C10 P2 Fe1 121.5(3) . . ?
C10 P2 C6 100.6(3) . . ?
C6A P2A Fe1 107.7(7) . . ?
C9A P2A Fe1 118.5(10) . . ?
C9A P2A C6A 98.7(12) . . ?
C10A P2A Fe1 126.6(13) . . ?
C10A P2A C6A 97.9(13) . . ?
C10A P2A C9A 102.2(14) . . ?
C11 P3 Fe1 111.1(2) . . ?
C11 P3 C13 99.6(3) . . ?
C13 P3 Fe1 115.64(16) . . ?
C14 P3 Fe1 124.0(2) . . ?
C14 P3 C11 103.3(3) . . ?
C14 P3 C13 99.9(3) . . ?
C11A P3A Fe1 106.1(6) . . ?
C13A P3A Fe1 113.1(9) . . ?
C13A P3A C11A 102.1(12) . . ?
C13A P3A C14A 109.6(13) . . ?
C14A P3A Fe1 123.0(11) . . ?
C14A P3A C11A 99.8(11) . . ?
C12 P4 Fe1 109.9(2) . . ?
C15 P4 Fe1 123.1(3) . . ?
C15 P4 C12 100.6(4) . . ?
C16 P4 Fe1 116.2(3) . . ?
C16 P4 C12 100.2(4) . . ?
C16 P4 C15 103.5(4) . . ?
C12A P4A Fe1 117.2(6) . . ?
C12A P4A C15A 105.1(9) . . ?
C12A P4A C16A 98.3(9) . . ?
C15A P4A Fe1 123.3(7) . . ?
C15A P4A C16A 93.1(9) . . ?
C16A P4A Fe1 114.8(7) . . ?
C1 O1 Fe1 132.6(5) . . ?
C1A O1A Fe1 134.4(8) . . ?
O1 C1 C2 116.2(7) . . ?
O2 C1 O1 124.9(6) . . ?
O2 C1 C2 118.8(6) . . ?
O1A C1A O2A 124.1(10) . . ?
O1A C1A C2A 118.8(10) . . ?
O2A C1A C2A 114.9(9) . . ?
C1 C2 H2 117.9 . . ?
C3 C2 C1 124.3(8) . . ?
C3 C2 H2 117.9 . . ?
C1A C2A H2A 116.1 . . ?
C3A C2A C1A 127.8(11) . . ?
C3A C2A H2A 116.1 . . ?
C2 C3 H3 115.9 . . ?
C2 C3 C4 128.1(9) . . ?
C4 C3 H3 115.9 . . ?
C2A C3A H3A 115.0 . . ?
C2A C3A C4A 130.0(13) . . ?
C4A C3A H3A 115.0 . . ?
C3 C4 H4A 109.5 . . ?
C3 C4 H4B 109.5 . . ?
C3 C4 H4C 109.5 . . ?
H4A C4 H4B 109.5 . . ?
H4A C4 H4C 109.5 . . ?
H4B C4 H4C 109.5 . . ?
C3A C4A H4AA 109.5 . . ?
C3A C4A H4AB 109.5 . . ?
C3A C4A H4AC 109.5 . . ?
H4AA C4A H4AB 109.5 . . ?
H4AA C4A H4AC 109.5 . . ?
H4AB C4A H4AC 109.5 . . ?
P1 C5 H5A 110.1 . . ?
P1 C5 H5B 110.1 . . ?
H5A C5 H5B 108.4 . . ?
C6 C5 P1 108.1(3) . . ?
C6 C5 H5A 110.1 . . ?
C6 C5 H5B 110.1 . . ?
P1A C5A H5AA 110.5 . . ?
P1A C5A H5AB 110.5 . . ?
H5AA C5A H5AB 108.7 . . ?
C6A C5A P1A 106.2(11) . . ?
C6A C5A H5AA 110.5 . . ?
C6A C5A H5AB 110.5 . . ?
P2 C6 H6A 109.9 . . ?
P2 C6 H6B 109.9 . . ?
C5 C6 P2 109.0(3) . . ?
C5 C6 H6A 109.9 . . ?
C5 C6 H6B 109.9 . . ?
H6A C6 H6B 108.3 . . ?
P2A C6A H6AA 109.2 . . ?
P2A C6A H6AB 109.2 . . ?
C5A C6A P2A 111.8(12) . . ?
C5A C6A H6AA 109.2 . . ?
C5A C6A H6AB 109.2 . . ?
H6AA C6A H6AB 107.9 . . ?
P1 C7 H7A 109.5 . . ?
P1 C7 H7B 109.5 . . ?
P1 C7 H7C 109.5 . . ?
H7A C7 H7B 109.5 . . ?
H7A C7 H7C 109.5 . . ?
H7B C7 H7C 109.5 . . ?
P1A C7A H7AA 109.5 . . ?
P1A C7A H7AB 109.5 . . ?
P1A C7A H7AC 109.5 . . ?
H7AA C7A H7AB 109.5 . . ?
H7AA C7A H7AC 109.5 . . ?
H7AB C7A H7AC 109.5 . . ?
P1 C8 H8A 109.5 . . ?
P1 C8 H8B 109.5 . . ?
P1 C8 H8C 109.5 . . ?
H8A C8 H8B 109.5 . . ?
H8A C8 H8C 109.5 . . ?
H8B C8 H8C 109.5 . . ?
P1A C8A H8AA 109.5 . . ?
P1A C8A H8AB 109.5 . . ?
P1A C8A H8AC 109.5 . . ?
H8AA C8A H8AB 109.5 . . ?
H8AA C8A H8AC 109.5 . . ?
H8AB C8A H8AC 109.5 . . ?
P2 C9 H9A 109.5 . . ?
P2 C9 H9B 109.5 . . ?
P2 C9 H9C 109.5 . . ?
H9A C9 H9B 109.5 . . ?
H9A C9 H9C 109.5 . . ?
H9B C9 H9C 109.5 . . ?
P2A C9A H9AA 109.5 . . ?
P2A C9A H9AB 109.5 . . ?
P2A C9A H9AC 109.5 . . ?
H9AA C9A H9AB 109.5 . . ?
H9AA C9A H9AC 109.5 . . ?
H9AB C9A H9AC 109.5 . . ?
P2 C10 H10A 109.5 . . ?
P2 C10 H10B 109.5 . . ?
P2 C10 H10C 109.5 . . ?
H10A C10 H10B 109.5 . . ?
H10A C10 H10C 109.5 . . ?
H10B C10 H10C 109.5 . . ?
P2A C10A H10D 109.5 . . ?
P2A C10A H10E 109.5 . . ?
P2A C10A H10F 109.5 . . ?
H10D C10A H10E 109.5 . . ?
H10D C10A H10F 109.5 . . ?
H10E C10A H10F 109.5 . . ?
P3 C11 H11A 109.8 . . ?
P3 C11 H11B 109.8 . . ?
H11A C11 H11B 108.2 . . ?
C12 C11 P3 109.6(3) . . ?
C12 C11 H11A 109.8 . . ?
C12 C11 H11B 109.8 . . ?
P3A C11A H11C 109.0 . . ?
P3A C11A H11D 109.0 . . ?
H11C C11A H11D 107.8 . . ?
C12A C11A P3A 112.9(11) . . ?
C12A C11A H11C 109.0 . . ?
C12A C11A H11D 109.0 . . ?
P4 C12 H12A 110.4 . . ?
P4 C12 H12B 110.4 . . ?
C11 C12 P4 106.8(4) . . ?
C11 C12 H12A 110.4 . . ?
C11 C12 H12B 110.4 . . ?
H12A C12 H12B 108.6 . . ?
P4A C12A H12C 110.8 . . ?
P4A C12A H12D 110.8 . . ?
C11A C12A P4A 104.8(10) . . ?
C11A C12A H12C 110.8 . . ?
C11A C12A H12D 110.8 . . ?
H12C C12A H12D 108.9 . . ?
P3 C13 H13A 109.5 . . ?
P3 C13 H13B 109.5 . . ?
P3 C13 H13C 109.5 . . ?
H13A C13 H13B 109.5 . . ?
H13A C13 H13C 109.5 . . ?
H13B C13 H13C 109.5 . . ?
P3A C13A H13D 109.5 . . ?
P3A C13A H13E 109.5 . . ?
P3A C13A H13F 109.5 . . ?
H13D C13A H13E 109.5 . . ?
H13D C13A H13F 109.5 . . ?
H13E C13A H13F 109.5 . . ?
P3 C14 H14A 109.5 . . ?
P3 C14 H14B 109.5 . . ?
P3 C14 H14C 109.5 . . ?
H14A C14 H14B 109.5 . . ?
H14A C14 H14C 109.5 . . ?
H14B C14 H14C 109.5 . . ?
P3A C14A H14D 109.5 . . ?
P3A C14A H14E 109.5 . . ?
P3A C14A H14F 109.5 . . ?
H14D C14A H14E 109.5 . . ?
H14D C14A H14F 109.5 . . ?
H14E C14A H14F 109.5 . . ?
P4 C15 H15A 109.5 . . ?
P4 C15 H15B 109.5 . . ?
P4 C15 H15C 109.5 . . ?
H15A C15 H15B 109.5 . . ?
H15A C15 H15C 109.5 . . ?
H15B C15 H15C 109.5 . . ?
P4A C15A H15D 109.5 . . ?
P4A C15A H15E 109.5 . . ?
P4A C15A H15F 109.5 . . ?
H15D C15A H15E 109.5 . . ?
H15D C15A H15F 109.5 . . ?
H15E C15A H15F 109.5 . . ?
P4 C16 H16A 109.5 . . ?
P4 C16 H16B 109.5 . . ?
P4 C16 H16C 109.5 . . ?
H16A C16 H16B 109.5 . . ?
H16A C16 H16C 109.5 . . ?
H16B C16 H16C 109.5 . . ?
P4A C16A H16D 109.5 . . ?
P4A C16A H16E 109.5 . . ?
P4A C16A H16F 109.5 . . ?
H16D C16A H16E 109.5 . . ?
H16D C16A H16F 109.5 . . ?
H16E C16A H16F 109.5 . . ?

loop_
_geom_bond_atom_site_label_1
_geom_bond_atom_site_label_2
_geom_bond_distance
_geom_bond_site_symmetry_2
_geom_bond_publ_flag
Fe1 H 1.43(3) . ?
Fe1 P1 2.165(2) . ?
Fe1 P1A 2.172(11) . ?
Fe1 P2 2.187(3) . ?
Fe1 P2A 2.121(11) . ?
Fe1 P3 2.1739(9) . ?
Fe1 P3A 2.210(11) . ?
Fe1 P4 2.195(2) . ?
Fe1 P4A 2.1739(9) . ?
Fe1 O1 2.092(5) . ?
Fe1 O1A 2.024(7) . ?
P1 C5 1.845(6) . ?
P1 C7 1.828(5) . ?
P1 C8 1.830(5) . ?
P1A C5A 1.942(15) . ?
P1A C7A 1.868(16) . ?
P1A C8A 1.753(14) . ?
P2 C6 1.891(6) . ?
P2 C9 1.818(6) . ?
P2 C10 1.830(6) . ?
P2A C6A 1.894(15) . ?
P2A C9A 1.851(17) . ?
P2A C10A 1.768(17) . ?
P3 C11 1.840(5) . ?
P3 C13 1.885(4) . ?
P3 C14 1.780(5) . ?
P3A C11A 1.926(15) . ?
P3A C13A 1.813(16) . ?
P3A C14A 1.821(16) . ?
P4 C12 1.847(6) . ?
P4 C15 1.836(6) . ?
P4 C16 1.825(6) . ?
P4A C12A 1.763(13) . ?
P4A C15A 1.830(14) . ?
P4A C16A 1.916(13) . ?
O1 C1 1.274(8) . ?
O1A C1A 1.200(13) . ?
O2 C1 1.255(8) . ?
O2A C1A 1.253(12) . ?
C1 C2 1.467(11) . ?
C1A C2A 1.498(15) . ?
C2 H2 0.9500 . ?
C2 C3 1.329(11) . ?
C2A H2A 0.9500 . ?
C2A C3A 1.257(14) . ?
C3 H3 0.9500 . ?
C3 C4 1.509(13) . ?
C3A H3A 0.9500 . ?
C3A C4A 1.471(18) . ?
C4 H4A 0.9800 . ?
C4 H4B 0.9800 . ?
C4 H4C 0.9800 . ?
C4A H4AA 0.9800 . ?
C4A H4AB 0.9800 . ?
C4A H4AC 0.9800 . ?
C5 H5A 0.9900 . ?
C5 H5B 0.9900 . ?
C5 C6 1.486(9) . ?
C5A H5AA 0.9900 . ?
C5A H5AB 0.9900 . ?
C5A C6A 1.484(18) . ?
C6 H6A 0.9900 . ?
C6 H6B 0.9900 . ?
C6A H6AA 0.9900 . ?
C6A H6AB 0.9900 . ?
C7 H7A 0.9800 . ?
C7 H7B 0.9800 . ?
C7 H7C 0.9800 . ?
C7A H7AA 0.9800 . ?
C7A H7AB 0.9800 . ?
C7A H7AC 0.9800 . ?
C8 H8A 0.9800 . ?
C8 H8B 0.9800 . ?
C8 H8C 0.9800 . ?
C8A H8AA 0.9800 . ?
C8A H8AB 0.9800 . ?
C8A H8AC 0.9800 . ?
C9 H9A 0.9800 . ?
C9 H9B 0.9800 . ?
C9 H9C 0.9800 . ?
C9A H9AA 0.9800 . ?
C9A H9AB 0.9800 . ?
C9A H9AC 0.9800 . ?
C10 H10A 0.9800 . ?
C10 H10B 0.9800 . ?
C10 H10C 0.9800 . ?
C10A H10D 0.9800 . ?
C10A H10E 0.9800 . ?
C10A H10F 0.9800 . ?
C11 H11A 0.9900 . ?
C11 H11B 0.9900 . ?
C11 C12 1.508(9) . ?
C11A H11C 0.9900 . ?
C11A H11D 0.9900 . ?
C11A C12A 1.466(17) . ?
C12 H12A 0.9900 . ?
C12 H12B 0.9900 . ?
C12A H12C 0.9900 . ?
C12A H12D 0.9900 . ?
C13 H13A 0.9800 . ?
C13 H13B 0.9800 . ?
C13 H13C 0.9800 . ?
C13A H13D 0.9800 . ?
C13A H13E 0.9800 . ?
C13A H13F 0.9800 . ?
C14 H14A 0.9800 . ?
C14 H14B 0.9800 . ?
C14 H14C 0.9800 . ?
C14A H14D 0.9800 . ?
C14A H14E 0.9800 . ?
C14A H14F 0.9800 . ?
C15 H15A 0.9800 . ?
C15 H15B 0.9800 . ?
C15 H15C 0.9800 . ?
C15A H15D 0.9800 . ?
C15A H15E 0.9800 . ?
C15A H15F 0.9800 . ?
C16 H16A 0.9800 . ?
C16 H16B 0.9800 . ?
C16 H16C 0.9800 . ?
C16A H16D 0.9800 . ?
C16A H16E 0.9800 . ?
C16A H16F 0.9800 . ?

loop_
_geom_torsion_atom_site_label_1
_geom_torsion_atom_site_label_2
_geom_torsion_atom_site_label_3
_geom_torsion_atom_site_label_4
_geom_torsion
_geom_torsion_site_symmetry_1
_geom_torsion_site_symmetry_2
_geom_torsion_site_symmetry_3
_geom_torsion_site_symmetry_4
_geom_torsion_publ_flag
Fe1 P1 C5 C6 40.0(5) . . . . ?
Fe1 P2 C6 C5 34.5(5) . . . . ?
Fe1 P2A C6A C5A 28.2(18) . . . . ?
Fe1 P3 C11 C12 31.4(5) . . . . ?
Fe1 P4 C12 C11 40.4(4) . . . . ?
Fe1 P4A C12A C11A 33.1(14) . . . . ?
Fe1 O1 C1 O2 -3.1(11) . . . . ?
Fe1 O1 C1 C2 -179.8(6) . . . . ?
Fe1 O1A C1A O2A 15.6(19) . . . . ?
Fe1 O1A C1A C2A 178.1(9) . . . . ?
P1 C5 C6 P2 -45.9(5) . . . . ?
P1A C5A C6A P2A -44.5(18) . . . . ?
P3 C11 C12 P4 -43.6(5) . . . . ?
P3A C11A C12A P4A -41.2(15) . . . . ?
O1 C1 C2 C3 -172.8(8) . . . . ?
O1A C1A C2A C3A -178.4(15) . . . . ?
O2 C1 C2 C3 10.3(15) . . . . ?
O2A C1A C2A C3A -14(2) . . . . ?
C1 C2 C3 C4 -179.0(11) . . . . ?
C1A C2A C3A C4A -176.6(15) . . . . ?
C7 P1 C5 C6 170.3(4) . . . . ?
C8 P1 C5 C6 -84.5(5) . . . . ?
C9 P2 C6 C5 -89.2(5) . . . . ?
C9A P2A C6A C5A -95.6(18) . . . . ?
C10 P2 C6 C5 162.7(5) . . . . ?
C10A P2A C6A C5A 160.7(18) . . . . ?
C13 P3 C11 C12 -90.9(4) . . . . ?
C14 P3 C11 C12 166.4(4) . . . . ?
C15 P4 C12 C11 171.6(4) . . . . ?
C15A P4A C12A C11A 174.0(13) . . . . ?
C16 P4 C12 C11 -82.5(5) . . . . ?
C16A P4A C12A C11A -90.4(13) . . . . ?

loop_
_twin_individual_id
_twin_individual_mass_fraction_refined
1 0.5368(13)
2 0.4632(13)
